data_4089467
loop_
_publ_author_name
'Durka, Krzysztof'
'Kli\'s, Tomasz'
'Serwatowski, Janusz'
'Wo\'zniak, Krzysztof'

_publ_section_title
;
 Influence of the Silyl Group on the Reactivity of Some Ortho-Lithiated
 Aryl Alkyl Sulfides
;
_journal_issue 11
_journal_name_full Organometallics
_journal_page_first 3145
_journal_paper_doi 10.1021/om400236x
_journal_volume 32
_journal_year 2013
_chemical_formula_moiety 'C16 H18 S Si'
_chemical_formula_sum 'C16 H18 S Si'
_chemical_formula_weight 270.45
_space_group_IT_number 33
_space_group_name_Hall 'P 2c -2n'
_space_group_name_H-M_alt 'P n a 21'
_symmetry_cell_setting orthorhombic
_symmetry_space_group_name_Hall 'P 2c -2n'
_symmetry_space_group_name_H-M 'P n a 21'
_atom_sites_solution_hydrogens geom
_atom_sites_solution_primary direct
_atom_sites_solution_secondary difmap
_audit_creation_method SHELXL-97
_cell_angle_alpha 90.00
_cell_angle_beta 90.00
_cell_angle_gamma 90.00
_cell_formula_units_Z 8
_cell_length_a 15.5250(5)
_cell_length_b 8.2613(3)
_cell_length_c 22.6528(7)
_cell_measurement_reflns_used 5171
_cell_measurement_temperature 100(2)
_cell_measurement_theta_max 32.2145
_cell_measurement_theta_min 1.7943
_cell_volume 2905.37(17)
_computing_cell_refinement
;
CrysAlisPro, Agilent Technologies,
Version 1.171.36.1 (release 27-01-2011 CrysAlis171 .NET)
(compiled Feb 15 2011,21:22:45)
;
_computing_data_collection
;
CrysAlisPro, Agilent Technologies,
Version 1.171.36.1 (release 27-01-2011 CrysAlis171 .NET)
(compiled Feb 15 2011,21:22:45)
;
_computing_data_reduction
;
CrysAlisPro, Agilent Technologies,
Version 1.171.36.1 (release 27-01-2011 CrysAlis171 .NET)
(compiled Feb 15 2011,21:22:45)
;
_computing_molecular_graphics 'SHELXTL (Sheldrick, 2008)'
_computing_publication_material 'SHELXTL (Sheldrick, 2008) and PLATON (Spek, 2009)'
_computing_structure_refinement 'SHELXTL (Sheldrick, 2008)'
_computing_structure_solution 'SHELXTL (Sheldrick, 2008)'
_diffrn_ambient_temperature 100(2)
_diffrn_measured_fraction_theta_full 0.989
_diffrn_measured_fraction_theta_max 0.989
_diffrn_measurement_device_type 'KUMA CCD'
_diffrn_measurement_method 'omega scan'
_diffrn_radiation_monochromator graphite
_diffrn_radiation_source 'fine-focus sealed tube'
_diffrn_radiation_type MoK\a
_diffrn_radiation_wavelength 0.71073
_diffrn_reflns_av_R_equivalents 0.0723
_diffrn_reflns_av_sigmaI/netI 0.0995
_diffrn_reflns_limit_h_max 22
_diffrn_reflns_limit_h_min -22
_diffrn_reflns_limit_k_max 12
_diffrn_reflns_limit_k_min -12
_diffrn_reflns_limit_l_max 33
_diffrn_reflns_limit_l_min -32
_diffrn_reflns_number 24723
_diffrn_reflns_theta_full 32.29
_diffrn_reflns_theta_max 32.29
_diffrn_reflns_theta_min 1.80
_diffrn_standards_interval_count '5o frames'
_diffrn_standards_number '1 frame'
_exptl_absorpt_coefficient_mu 0.286
_exptl_absorpt_correction_T_max 1.00000
_exptl_absorpt_correction_T_min 0.99305
_exptl_absorpt_correction_type multi-scan
_exptl_absorpt_process_details
;
CrysAlisPro, Agilent Technologies,
Version 1.171.36.20 (release 27-06-2012 CrysAlis171 .NET)
(compiled Jul 11 2012,15:38:31)
Empirical absorption correction using spherical harmonics,
 implemented in SCALE3 ABSPACK scaling algorithm.
;
_exptl_crystal_colour colourless
_exptl_crystal_density_diffrn 1.237
_exptl_crystal_density_method 'not measured'
_exptl_crystal_description rhombohedral
_exptl_crystal_F_000 1152
_exptl_crystal_size_max 0.20
_exptl_crystal_size_mid 0.15
_exptl_crystal_size_min 0.15
_refine_diff_density_max 0.369
_refine_diff_density_min -0.393
_refine_diff_density_rms 0.092
_refine_ls_abs_structure_details 'Flack H D (1983), Acta Cryst. A39, 876-881'
_refine_ls_abs_structure_Flack -0.01(9)
_refine_ls_extinction_method none
_refine_ls_goodness_of_fit_ref 1.037
_refine_ls_hydrogen_treatment constr
_refine_ls_matrix_type full
_refine_ls_number_parameters 325
_refine_ls_number_reflns 9163
_refine_ls_number_restraints 1
_refine_ls_restrained_S_all 1.036
_refine_ls_R_factor_all 0.1081
_refine_ls_R_factor_gt 0.0556
_refine_ls_shift/su_max 0.001
_refine_ls_shift/su_mean 0.000
_refine_ls_structure_factor_coef Fsqd
_refine_ls_weighting_details 'calc w=1/[\s^2^(Fo^2^)+(0.0568P)^2^+0.0000P] where P=(Fo^2^+2Fc^2^)/3'
_refine_ls_weighting_scheme calc
_refine_ls_wR_factor_gt 0.1033
_refine_ls_wR_factor_ref 0.1357
_reflns_number_gt 6085
_reflns_number_total 9163
_reflns_threshold_expression >2sigma(I)
_cod_data_source_file om400236x_si_001.cif
_cod_data_source_block 11
_cod_original_sg_symbol_Hall P2c-2n
_cod_original_sg_symbol_H-M Pna2(1)
_cod_database_code 4089467

loop_
_symmetry_equiv_pos_as_xyz
'x, y, z'
'-x, -y, z+1/2'
'x+1/2, -y+1/2, z'
'-x+1/2, y+1/2, z+1/2'

loop_
_atom_site_label
_atom_site_type_symbol
_atom_site_fract_x
_atom_site_fract_y
_atom_site_fract_z
_atom_site_U_iso_or_equiv
_atom_site_adp_type
_atom_site_occupancy
_atom_site_symmetry_multiplicity
_atom_site_calc_flag
_atom_site_refinement_flags
C15 C 0.6163(2) 0.0388(4) 0.76976(15) 0.0266(8) Uani 1 1 d .
H31A H 0.6028 -0.0555 0.7943 0.040 Uiso 1 1 calc R
H31B H 0.6615 0.1031 0.7888 0.040 Uiso 1 1 calc R
H31C H 0.6364 0.0024 0.7310 0.040 Uiso 1 1 calc R
C16 C 0.4799(2) 0.2379(4) 0.83450(16) 0.0233(8) Uani 1 1 d .
H30A H 0.4281 0.3041 0.8294 0.035 Uiso 1 1 calc R
H30B H 0.5252 0.3030 0.8531 0.035 Uiso 1 1 calc R
H30C H 0.4666 0.1447 0.8597 0.035 Uiso 1 1 calc R
C31 C 0.6377(2) 0.5206(4) 0.48120(16) 0.0269(8) Uani 1 1 d .
H32A H 0.6179 0.4870 0.5204 0.040 Uiso 1 1 calc R
H32B H 0.6491 0.4246 0.4570 0.040 Uiso 1 1 calc R
H32C H 0.5932 0.5867 0.4622 0.040 Uiso 1 1 calc R
C32 C 0.7763(3) 0.7063(4) 0.41428(15) 0.0262(8) Uani 1 1 d .
H33A H 0.8292 0.7701 0.4183 0.039 Uiso 1 1 calc R
H33B H 0.7318 0.7722 0.3953 0.039 Uiso 1 1 calc R
H33C H 0.7879 0.6105 0.3900 0.039 Uiso 1 1 calc R
C1 C 0.5418(2) 0.3471(4) 0.71392(14) 0.0201(7) Uani 1 1 d .
C2 C 0.5003(2) 0.3809(4) 0.65999(15) 0.0213(7) Uani 1 1 d .
C3 C 0.5223(2) 0.5215(4) 0.62884(15) 0.0264(8) Uani 1 1 d .
H3 H 0.4945 0.5436 0.5924 0.032 Uiso 1 1 calc R
C4 C 0.5831(2) 0.6284(4) 0.64967(17) 0.0308(8) Uani 1 1 d .
H4 H 0.5962 0.7238 0.6280 0.037 Uiso 1 1 calc R
C5 C 0.6253(2) 0.5962(4) 0.70275(16) 0.0293(8) Uani 1 1 d .
H5 H 0.6679 0.6683 0.7174 0.035 Uiso 1 1 calc R
C6 C 0.6041(2) 0.4570(4) 0.73372(15) 0.0262(8) Uani 1 1 d .
H6 H 0.6329 0.4354 0.7698 0.031 Uiso 1 1 calc R
C7 C 0.3835(2) -0.0710(4) 0.76264(14) 0.0206(7) Uani 1 1 d .
C8 C 0.3182(2) -0.0140(4) 0.79903(14) 0.0250(8) Uani 1 1 d .
H8 H 0.3038 0.0977 0.7983 0.030 Uiso 1 1 calc R
C9 C 0.2733(3) -0.1173(5) 0.83655(17) 0.0325(9) Uani 1 1 d .
H9 H 0.2292 -0.0757 0.8613 0.039 Uiso 1 1 calc R
C10 C 0.2929(3) -0.2794(5) 0.83779(19) 0.0360(10) Uani 1 1 d .
H10 H 0.2622 -0.3502 0.8633 0.043 Uiso 1 1 calc R
C11 C 0.3565(3) -0.3384(4) 0.80228(19) 0.0418(11) Uani 1 1 d .
H11 H 0.3696 -0.4507 0.8030 0.050 Uiso 1 1 calc R
C12 C 0.4027(3) -0.2354(4) 0.76475(18) 0.0290(9) Uani 1 1 d .
H12 H 0.4473 -0.2780 0.7406 0.035 Uiso 1 1 calc R
C13 C 0.4342(3) 0.2695(4) 0.63374(16) 0.0253(8) Uani 1 1 d .
H13A H 0.4646 0.1805 0.6132 0.030 Uiso 1 1 calc R
H13B H 0.4013 0.3304 0.6036 0.030 Uiso 1 1 calc R
C14 C 0.4326(2) 0.0405(4) 0.72229(15) 0.0202(6) Uani 1 1 d .
H14 H 0.4614 -0.0268 0.6913 0.024 Uiso 1 1 calc R
C17 C 0.7167(2) 0.8256(4) 0.53501(14) 0.0207(7) Uani 1 1 d .
C18 C 0.7579(2) 0.8589(4) 0.58874(14) 0.0192(6) Uani 1 1 d .
C19 C 0.7362(2) 0.9963(4) 0.62130(15) 0.0233(8) Uani 1 1 d .
H29 H 0.7650 1.0181 0.6575 0.028 Uiso 1 1 calc R
C20 C 0.6729(2) 1.1015(4) 0.60116(16) 0.0280(8) Uani 1 1 d .
H19 H 0.6581 1.1942 0.6238 0.034 Uiso 1 1 calc R
C21 C 0.6314(2) 1.0714(4) 0.54822(16) 0.0263(8) Uani 1 1 d .
H18 H 0.5883 1.1436 0.5343 0.032 Uiso 1 1 calc R
C22 C 0.6532(2) 0.9347(4) 0.51553(15) 0.0230(7) Uani 1 1 d .
H17 H 0.6245 0.9146 0.4792 0.028 Uiso 1 1 calc R
C23 C 0.8699(2) 0.3975(4) 0.48806(14) 0.0185(6) Uani 1 1 d .
C24 C 0.9371(2) 0.4441(4) 0.45136(15) 0.0231(7) Uani 1 1 d .
H21 H 0.9547 0.5542 0.4508 0.028 Uiso 1 1 calc R
C25 C 0.9790(2) 0.3335(4) 0.41571(16) 0.0257(8) Uani 1 1 d .
H22 H 1.0244 0.3685 0.3906 0.031 Uiso 1 1 calc R
C26 C 0.9552(2) 0.1723(4) 0.41628(16) 0.0264(8) Uani 1 1 d .
H23 H 0.9839 0.0963 0.3917 0.032 Uiso 1 1 calc R
C27 C 0.8892(2) 0.1232(4) 0.45294(17) 0.0283(8) Uani 1 1 d .
H24 H 0.8730 0.0123 0.4540 0.034 Uiso 1 1 calc R
C28 C 0.8461(2) 0.2340(4) 0.48828(17) 0.0233(8) Uani 1 1 d .
H25 H 0.8001 0.1987 0.5128 0.028 Uiso 1 1 calc R
C29 C 0.8255(2) 0.7470(4) 0.61426(16) 0.0227(8) Uani 1 1 d .
H27A H 0.7957 0.6586 0.6356 0.027 Uiso 1 1 calc R
H27B H 0.8594 0.8085 0.6437 0.027 Uiso 1 1 calc R
C30 C 0.8237(2) 0.5166(4) 0.52747(15) 0.0200(6) Uani 1 1 d .
H26 H 0.7948 0.4539 0.5596 0.024 Uiso 1 1 calc R
Si1 Si 0.51800(6) 0.16498(11) 0.76066(4) 0.01821(19) Uani 1 1 d .
Si2 Si 0.73849(6) 0.64168(10) 0.48868(4) 0.01858(19) Uani 1 1 d .
S1 S 0.35805(5) 0.18076(10) 0.68541(3) 0.02160(17) Uani 1 1 d .
S2 S 0.89977(5) 0.65696(10) 0.56203(3) 0.02227(18) Uani 1 1 d .

loop_
_atom_site_aniso_label
_atom_site_aniso_U_11
_atom_site_aniso_U_22
_atom_site_aniso_U_33
_atom_site_aniso_U_23
_atom_site_aniso_U_13
_atom_site_aniso_U_12
C15 0.0259(19) 0.0286(18) 0.0252(18) 0.0012(14) -0.0036(15) 0.0047(15)
C16 0.028(2) 0.0213(16) 0.0204(17) 0.0009(13) 0.0017(15) 0.0020(14)
C31 0.0209(18) 0.0311(18) 0.0288(19) -0.0086(15) 0.0003(14) -0.0072(15)
C32 0.036(2) 0.0232(17) 0.0190(17) -0.0017(14) -0.0009(15) 0.0002(16)
C1 0.0180(16) 0.0204(16) 0.0218(16) -0.0019(13) 0.0031(13) 0.0041(13)
C2 0.0198(17) 0.0244(16) 0.0197(15) 0.0014(13) 0.0030(13) 0.0051(14)
C3 0.0250(19) 0.0311(19) 0.0231(17) 0.0084(14) 0.0063(14) 0.0054(16)
C4 0.028(2) 0.0286(19) 0.036(2) 0.0084(16) 0.0110(16) 0.0012(16)
C5 0.024(2) 0.0236(18) 0.040(2) 0.0012(15) 0.0045(15) -0.0056(15)
C6 0.0229(18) 0.0277(18) 0.0281(19) -0.0006(14) 0.0024(15) 0.0006(15)
C7 0.0243(17) 0.0198(16) 0.0176(15) 0.0003(13) -0.0080(13) -0.0006(13)
C8 0.0258(19) 0.0229(18) 0.0263(18) 0.0048(13) 0.0017(14) -0.0016(14)
C9 0.028(2) 0.041(2) 0.0289(19) 0.0073(18) -0.0008(16) -0.0069(18)
C10 0.040(3) 0.037(2) 0.032(2) 0.0101(18) -0.0103(19) -0.0169(19)
C11 0.064(3) 0.0158(18) 0.046(2) 0.0091(17) -0.024(2) -0.0023(19)
C12 0.036(2) 0.0233(18) 0.028(2) -0.0019(15) -0.0090(19) 0.0059(15)
C13 0.025(2) 0.035(2) 0.0160(18) 0.0042(14) 0.0029(15) 0.0007(16)
C14 0.0220(17) 0.0197(15) 0.0189(14) 0.0007(13) -0.0016(13) 0.0062(14)
C17 0.0221(17) 0.0230(16) 0.0169(15) -0.0012(12) 0.0000(13) -0.0038(14)
C18 0.0156(15) 0.0213(15) 0.0208(15) -0.0009(13) 0.0033(13) -0.0040(13)
C19 0.0196(18) 0.0279(18) 0.0223(17) -0.0074(13) 0.0048(13) -0.0057(14)
C20 0.027(2) 0.0266(18) 0.0300(19) -0.0083(14) 0.0110(15) -0.0012(16)
C21 0.0195(18) 0.0253(18) 0.0340(19) 0.0001(15) 0.0023(14) 0.0027(14)
C22 0.0224(18) 0.0246(17) 0.0220(16) -0.0010(13) 0.0003(14) -0.0023(14)
C23 0.0203(16) 0.0189(15) 0.0163(14) -0.0005(13) -0.0037(13) 0.0003(12)
C24 0.0254(18) 0.0165(15) 0.0274(17) 0.0010(13) 0.0048(14) -0.0016(14)
C25 0.0230(18) 0.0288(19) 0.0252(17) 0.0013(15) 0.0015(14) 0.0042(15)
C26 0.029(2) 0.0260(18) 0.0248(17) -0.0070(15) -0.0030(15) 0.0070(15)
C27 0.035(2) 0.0182(16) 0.0318(19) -0.0017(14) -0.0083(16) -0.0036(15)
C28 0.026(2) 0.0241(17) 0.0195(17) 0.0018(14) -0.0025(17) -0.0062(14)
C29 0.0222(19) 0.0272(19) 0.0187(18) -0.0039(13) -0.0012(15) -0.0012(14)
C30 0.0185(16) 0.0213(15) 0.0202(15) -0.0011(13) -0.0001(12) -0.0046(14)
Si1 0.0191(4) 0.0190(4) 0.0166(4) 0.0017(4) -0.0020(3) 0.0011(4)
Si2 0.0198(5) 0.0194(4) 0.0166(4) -0.0021(3) -0.0004(4) -0.0023(4)
S1 0.0185(4) 0.0262(4) 0.0201(4) 0.0049(3) -0.0022(3) 0.0013(3)
S2 0.0197(4) 0.0261(4) 0.0210(4) -0.0056(3) -0.0009(3) -0.0015(3)

loop_
_atom_type_symbol
_atom_type_description
_atom_type_scat_dispersion_real
_atom_type_scat_dispersion_imag
_atom_type_scat_source
C C 0.0033 0.0016 'International Tables Vol C Tables 4.2.6.8 and 6.1.1.4'
H H 0.0000 0.0000 'International Tables Vol C Tables 4.2.6.8 and 6.1.1.4'
Si Si 0.0817 0.0704 'International Tables Vol C Tables 4.2.6.8 and 6.1.1.4'
S S 0.1246 0.1234 'International Tables Vol C Tables 4.2.6.8 and 6.1.1.4'

loop_
_geom_angle_atom_site_label_1
_geom_angle_atom_site_label_2
_geom_angle_atom_site_label_3
_geom_angle
Si1 C15 H31A 109.5
Si1 C15 H31B 109.5
H31A C15 H31B 109.5
Si1 C15 H31C 109.5
H31A C15 H31C 109.5
H31B C15 H31C 109.5
Si1 C16 H30A 109.5
Si1 C16 H30B 109.5
H30A C16 H30B 109.5
Si1 C16 H30C 109.5
H30A C16 H30C 109.5
H30B C16 H30C 109.5
Si2 C31 H32A 109.5
Si2 C31 H32B 109.5
H32A C31 H32B 109.5
Si2 C31 H32C 109.5
H32A C31 H32C 109.5
H32B C31 H32C 109.5
Si2 C32 H33A 109.5
Si2 C32 H33B 109.5
H33A C32 H33B 109.5
Si2 C32 H33C 109.5
H33A C32 H33C 109.5
H33B C32 H33C 109.5
C6 C1 C2 117.7(3)
C6 C1 Si1 118.4(3)
C2 C1 Si1 124.0(2)
C3 C2 C1 119.3(3)
C3 C2 C13 118.4(3)
C1 C2 C13 122.3(3)
C4 C3 C2 121.8(3)
C4 C3 H3 119.1
C2 C3 H3 119.1
C3 C4 C5 119.7(3)
C3 C4 H4 120.2
C5 C4 H4 120.2
C6 C5 C4 118.9(3)
C6 C5 H5 120.6
C4 C5 H5 120.6
C5 C6 C1 122.7(3)
C5 C6 H6 118.7
C1 C6 H6 118.7
C8 C7 C12 117.8(3)
C8 C7 C14 121.6(3)
C12 C7 C14 120.6(3)
C7 C8 C9 121.4(3)
C7 C8 H8 119.3
C9 C8 H8 119.3
C10 C9 C8 120.0(4)
C10 C9 H9 120.0
C8 C9 H9 120.0
C11 C10 C9 119.7(4)
C11 C10 H10 120.1
C9 C10 H10 120.1
C10 C11 C12 120.8(4)
C10 C11 H11 119.6
C12 C11 H11 119.6
C7 C12 C11 120.3(4)
C7 C12 H12 119.9
C11 C12 H12 119.9
C2 C13 S1 115.9(2)
C2 C13 H13A 108.3
S1 C13 H13A 108.3
C2 C13 H13B 108.3
S1 C13 H13B 108.3
H13A C13 H13B 107.4
C7 C14 S1 110.0(2)
C7 C14 Si1 114.1(2)
S1 C14 Si1 107.92(16)
C7 C14 H14 108.2
S1 C14 H14 108.2
Si1 C14 H14 108.2
C18 C17 C22 117.8(3)
C18 C17 Si2 124.2(3)
C22 C17 Si2 118.0(2)
C19 C18 C17 120.6(3)
C19 C18 C29 117.6(3)
C17 C18 C29 121.8(3)
C20 C19 C18 120.4(3)
C20 C19 H29 119.8
C18 C19 H29 119.8
C21 C20 C19 120.2(3)
C21 C20 H19 119.9
C19 C20 H19 119.9
C20 C21 C22 119.5(3)
C20 C21 H18 120.2
C22 C21 H18 120.2
C21 C22 C17 121.6(3)
C21 C22 H17 119.2
C17 C22 H17 119.2
C24 C23 C28 117.9(3)
C24 C23 C30 122.1(3)
C28 C23 C30 120.0(3)
C25 C24 C23 121.3(3)
C25 C24 H21 119.3
C23 C24 H21 119.3
C24 C25 C26 120.4(3)
C24 C25 H22 119.8
C26 C25 H22 119.8
C27 C26 C25 119.2(3)
C27 C26 H23 120.4
C25 C26 H23 120.4
C26 C27 C28 120.7(3)
C26 C27 H24 119.6
C28 C27 H24 119.6
C27 C28 C23 120.4(3)
C27 C28 H25 119.8
C23 C28 H25 119.8
C18 C29 S2 116.3(2)
C18 C29 H27A 108.2
S2 C29 H27A 108.2
C18 C29 H27B 108.2
S2 C29 H27B 108.2
H27A C29 H27B 107.4
C23 C30 S2 111.0(2)
C23 C30 Si2 114.4(2)
S2 C30 Si2 107.64(16)
C23 C30 H26 107.9
S2 C30 H26 107.9
Si2 C30 H26 107.9
C15 Si1 C16 109.88(16)
C15 Si1 C1 110.51(16)
C16 Si1 C1 107.96(15)
C15 Si1 C14 108.76(15)
C16 Si1 C14 111.37(16)
C1 Si1 C14 108.35(15)
C32 Si2 C31 109.64(17)
C32 Si2 C17 109.30(15)
C31 Si2 C17 109.51(15)
C32 Si2 C30 110.84(17)
C31 Si2 C30 109.60(15)
C17 Si2 C30 107.92(15)
C13 S1 C14 97.89(17)
C29 S2 C30 97.40(16)

loop_
_geom_bond_atom_site_label_1
_geom_bond_atom_site_label_2
_geom_bond_distance
C15 Si1 1.860(3)
C15 H31A 0.9800
C15 H31B 0.9800
C15 H31C 0.9800
C16 Si1 1.874(4)
C16 H30A 0.9800
C16 H30B 0.9800
C16 H30C 0.9800
C31 Si2 1.865(3)
C31 H32A 0.9800
C31 H32B 0.9800
C31 H32C 0.9800
C32 Si2 1.863(4)
C32 H33A 0.9800
C32 H33B 0.9800
C32 H33C 0.9800
C1 C6 1.401(5)
C1 C2 1.409(5)
C1 Si1 1.876(3)
C2 C3 1.401(5)
C2 C13 1.502(5)
C3 C4 1.376(5)
C3 H3 0.9500
C4 C5 1.395(5)
C4 H4 0.9500
C5 C6 1.386(5)
C5 H5 0.9500
C6 H6 0.9500
C7 C8 1.390(5)
C7 C12 1.392(5)
C7 C14 1.505(5)
C8 C9 1.391(5)
C8 H8 0.9500
C9 C10 1.374(5)
C9 H9 0.9500
C10 C11 1.364(6)
C10 H10 0.9500
C11 C12 1.400(6)
C11 H11 0.9500
C12 H12 0.9500
C13 S1 1.817(4)
C13 H13A 0.9900
C13 H13B 0.9900
C14 S1 1.839(3)
C14 Si1 1.889(3)
C14 H14 1.0000
C17 C18 1.402(5)
C17 C22 1.407(5)
C17 Si2 1.877(3)
C18 C19 1.395(4)
C18 C29 1.513(5)
C19 C20 1.389(5)
C19 H29 0.9500
C20 C21 1.384(5)
C20 H19 0.9500
C21 C22 1.392(5)
C21 H18 0.9500
C22 H17 0.9500
C23 C24 1.388(4)
C23 C28 1.401(4)
C23 C30 1.510(4)
C24 C25 1.382(5)
C24 H21 0.9500
C25 C26 1.382(5)
C25 H22 0.9500
C26 C27 1.380(5)
C26 H23 0.9500
C27 C28 1.388(5)
C27 H24 0.9500
C28 H25 0.9500
C29 S2 1.812(4)
C29 H27A 0.9900
C29 H27B 0.9900
C30 S2 1.831(3)
C30 Si2 1.895(3)
C30 H26 1.0000

loop_
_geom_torsion_atom_site_label_1
_geom_torsion_atom_site_label_2
_geom_torsion_atom_site_label_3
_geom_torsion_atom_site_label_4
_geom_torsion
C6 C1 C2 C3 -0.3(5)
Si1 C1 C2 C3 179.3(3)
C6 C1 C2 C13 178.4(3)
Si1 C1 C2 C13 -2.0(4)
C1 C2 C3 C4 -0.4(5)
C13 C2 C3 C4 -179.2(3)
C2 C3 C4 C5 1.0(5)
C3 C4 C5 C6 -0.7(5)
C4 C5 C6 C1 0.0(5)
C2 C1 C6 C5 0.5(5)
Si1 C1 C6 C5 -179.1(3)
C12 C7 C8 C9 0.2(5)
C14 C7 C8 C9 -179.6(3)
C7 C8 C9 C10 -0.5(6)
C8 C9 C10 C11 0.2(6)
C9 C10 C11 C12 0.4(6)
C8 C7 C12 C11 0.5(5)
C14 C7 C12 C11 -179.8(3)
C10 C11 C12 C7 -0.8(6)
C3 C2 C13 S1 -140.3(3)
C1 C2 C13 S1 40.9(4)
C8 C7 C14 S1 -43.3(4)
C12 C7 C14 S1 137.0(3)
C8 C7 C14 Si1 78.2(3)
C12 C7 C14 Si1 -101.5(3)
C22 C17 C18 C19 -0.2(5)
Si2 C17 C18 C19 -178.2(2)
C22 C17 C18 C29 178.4(3)
Si2 C17 C18 C29 0.4(5)
C17 C18 C19 C20 0.6(5)
C29 C18 C19 C20 -178.2(3)
C18 C19 C20 C21 -0.6(5)
C19 C20 C21 C22 0.3(5)
C20 C21 C22 C17 0.0(5)
C18 C17 C22 C21 -0.1(5)
Si2 C17 C22 C21 178.0(3)
C28 C23 C24 C25 0.5(5)
C30 C23 C24 C25 179.8(3)
C23 C24 C25 C26 -0.7(5)
C24 C25 C26 C27 0.0(5)
C25 C26 C27 C28 0.9(5)
C26 C27 C28 C23 -1.1(6)
C24 C23 C28 C27 0.4(5)
C30 C23 C28 C27 -178.9(3)
C19 C18 C29 S2 -142.2(3)
C17 C18 C29 S2 39.1(4)
C24 C23 C30 S2 -41.3(4)
C28 C23 C30 S2 138.0(3)
C24 C23 C30 Si2 80.8(3)
C28 C23 C30 Si2 -100.0(3)
C6 C1 Si1 C15 -60.6(3)
C2 C1 Si1 C15 119.8(3)
C6 C1 Si1 C16 59.6(3)
C2 C1 Si1 C16 -120.0(3)
C6 C1 Si1 C14 -179.6(3)
C2 C1 Si1 C14 0.8(3)
C7 C14 Si1 C15 81.6(3)
S1 C14 Si1 C15 -155.75(17)
C7 C14 Si1 C16 -39.6(3)
S1 C14 Si1 C16 83.0(2)
C7 C14 Si1 C1 -158.2(2)
S1 C14 Si1 C1 -35.6(2)
C18 C17 Si2 C32 -120.8(3)
C22 C17 Si2 C32 61.2(3)
C18 C17 Si2 C31 119.1(3)
C22 C17 Si2 C31 -58.9(3)
C18 C17 Si2 C30 -0.2(3)
C22 C17 Si2 C30 -178.1(3)
C23 C30 Si2 C32 -40.7(3)
S2 C30 Si2 C32 83.2(2)
C23 C30 Si2 C31 80.4(3)
S2 C30 Si2 C31 -155.69(17)
C23 C30 Si2 C17 -160.4(2)
S2 C30 Si2 C17 -36.5(2)
C2 C13 S1 C14 -71.4(3)
C7 C14 S1 C13 -171.4(2)
Si1 C14 S1 C13 63.4(2)
C18 C29 S2 C30 -71.6(3)
C23 C30 S2 C29 -169.4(2)
Si2 C30 S2 C29 64.7(2)
